data_4345066
loop_
_publ_author_name
'Botezat, Olga'
'van Leusen, Jan'
'Kravtsov, Victor Ch'
'K\"ogerler, Paul'
'Baca, Svetlana G.'

_publ_section_title
;
 Ultralarge 3d/4f Coordination Wheels: From Carboxylate/Amino
 Alcohol-Supported {Fe4Ln2} to {Fe18Ln6} Rings.
;
_journal_issue 4
_journal_name_full 'Inorganic chemistry'
_journal_page_first 1814
_journal_page_last 1822
_journal_paper_doi 10.1021/acs.inorgchem.6b02100
_journal_volume 56
_journal_year 2017
_chemical_formula_sum 'C212 H503 Fe18 N45 O134 Sm6'
_chemical_formula_weight 7734.96
_space_group_crystal_system trigonal
_space_group_IT_number 148
_space_group_name_Hall '-R 3'
_space_group_name_H-M_alt 'R -3 :H'
_symmetry_space_group_name_Hall '-R 3'
_symmetry_space_group_name_H-M 'R -3 :H'
_atom_sites_solution_hydrogens mixed
_audit_creation_method SHELXL-2014/7
_cell_angle_alpha 90
_cell_angle_beta 90
_cell_angle_gamma 120
_cell_formula_units_Z 3
_cell_length_a 37.438(6)
_cell_length_b 37.438(6)
_cell_length_c 25.744(4)
_cell_measurement_reflns_used 8006
_cell_measurement_temperature 100(2)
_cell_measurement_theta_max 23.08
_cell_measurement_theta_min 2.18
_cell_volume 31249(9)
_computing_cell_refinement 'Bruker SAINT'
_computing_data_collection 'Bruker APEX2'
_computing_data_reduction 'Bruker SAINT'
_computing_molecular_graphics 'Bruker SHELXTL'
_computing_publication_material 'Bruker SHELXTL'
_computing_structure_refinement 'SHELXL-2014/7 (Sheldrick, 2014)'
_computing_structure_solution 'SHELXS-97 (Sheldrick, 2008)'
_diffrn_ambient_temperature 100(2)
_diffrn_measured_fraction_theta_full 0.998
_diffrn_measured_fraction_theta_max 0.998
_diffrn_measurement_device_type 'Bruker APEX-II CCD'
_diffrn_measurement_method '\f and \w scans'
_diffrn_radiation_type MoK\a
_diffrn_radiation_wavelength 0.71073
_diffrn_reflns_av_R_equivalents 0.1322
_diffrn_reflns_av_unetI/netI 0.0638
_diffrn_reflns_Laue_measured_fraction_full 0.998
_diffrn_reflns_Laue_measured_fraction_max 0.998
_diffrn_reflns_limit_h_max 44
_diffrn_reflns_limit_h_min -44
_diffrn_reflns_limit_k_max 44
_diffrn_reflns_limit_k_min -44
_diffrn_reflns_limit_l_max 30
_diffrn_reflns_limit_l_min -30
_diffrn_reflns_number 110848
_diffrn_reflns_point_group_measured_fraction_full 0.998
_diffrn_reflns_point_group_measured_fraction_max 0.998
_diffrn_reflns_theta_full 24.999
_diffrn_reflns_theta_max 24.999
_diffrn_reflns_theta_min 2.020
_exptl_absorpt_coefficient_mu 1.509
_exptl_absorpt_correction_T_max 0.840
_exptl_absorpt_correction_T_min 0.753
_exptl_absorpt_correction_type multi-scan
_exptl_absorpt_process_details sadabs
_exptl_crystal_colour yellow
_exptl_crystal_density_diffrn 1.233
_exptl_crystal_description block
_exptl_crystal_F_000 12006
_exptl_crystal_size_max 0.200
_exptl_crystal_size_mid 0.160
_exptl_crystal_size_min 0.120
_exptl_transmission_factor_max 0.745
_exptl_transmission_factor_min 0.543
_refine_diff_density_max 1.399
_refine_diff_density_min -1.287
_refine_diff_density_rms 0.142
_refine_ls_extinction_method none
_refine_ls_goodness_of_fit_ref 1.096
_refine_ls_hydrogen_treatment constr
_refine_ls_matrix_type full
_refine_ls_number_parameters 683
_refine_ls_number_reflns 12210
_refine_ls_number_restraints 453
_refine_ls_restrained_S_all 1.093
_refine_ls_R_factor_all 0.1016
_refine_ls_R_factor_gt 0.0533
_refine_ls_shift/su_max 0.004
_refine_ls_shift/su_mean 0.000
_refine_ls_structure_factor_coef Fsqd
_refine_ls_weighting_details 'w=1/[\s^2^(Fo^2^)+(0.0966P)^2^+377.9984P] where P=(Fo^2^+2Fc^2^)/3'
_refine_ls_weighting_scheme calc
_refine_ls_wR_factor_gt 0.1430
_refine_ls_wR_factor_ref 0.1966
_reflns_Friedel_coverage 0.000
_reflns_number_gt 8115
_reflns_number_total 12210
_reflns_threshold_expression 'I > 2\s(I)'
_cod_data_source_file ic6b02100_si_015.cif
_cod_data_source_block O403Asb
_cod_depositor_comments 'Adding full bibliography for 4345065--4345072.cif.'
_cod_original_cell_volume 31249(11)
_cod_database_code 4345066
_shelx_shelxl_version_number 2014/7
_shelx_space_group_comment
;
The symmetry employed for this shelxl refinement is uniquely defined
by the following loop, which should always be used as a source of
symmetry information in preference to the above space-group names.
They are only intended as comments.
;
_shelx_estimated_absorpt_t_min 0.752
_shelx_estimated_absorpt_t_max 0.840

loop_
_space_group_symop_operation_xyz
'x, y, z'
'-y, x-y, z'
'-x+y, -x, z'
'x+2/3, y+1/3, z+1/3'
'-y+2/3, x-y+1/3, z+1/3'
'-x+y+2/3, -x+1/3, z+1/3'
'x+1/3, y+2/3, z+2/3'
'-y+1/3, x-y+2/3, z+2/3'
'-x+y+1/3, -x+2/3, z+2/3'
'-x, -y, -z'
'y, -x+y, -z'
'x-y, x, -z'
'-x+2/3, -y+1/3, -z+1/3'
'y+2/3, -x+y+1/3, -z+1/3'
'x-y+2/3, x+1/3, -z+1/3'
'-x+1/3, -y+2/3, -z+2/3'
'y+1/3, -x+y+2/3, -z+2/3'
'x-y+1/3, x+2/3, -z+2/3'

loop_
_atom_site_label
_atom_site_type_symbol
_atom_site_fract_x
_atom_site_fract_y
_atom_site_fract_z
_atom_site_U_iso_or_equiv
_atom_site_adp_type
_atom_site_occupancy
_atom_site_site_symmetry_order
_atom_site_calc_flag
_atom_site_refinement_flags_posn
_atom_site_refinement_flags_adp
_atom_site_refinement_flags_occupancy
_atom_site_disorder_assembly
_atom_site_disorder_group
Sm1 Sm 0.55213(2) 1.02669(2) 0.17148(2) 0.02711(14) Uani 1 1 d . U . . .
Fe1 Fe 0.45922(3) 1.00767(3) 0.22120(4) 0.0273(3) Uani 1 1 d . U . . .
Fe2 Fe 0.36767(3) 0.95385(3) 0.17925(4) 0.0286(3) Uani 1 1 d . U . . .
Fe3 Fe 0.27851(3) 0.88332(3) 0.21742(4) 0.0281(3) Uani 1 1 d . U . . .
C1 C 0.5273(3) 1.0956(3) 0.2276(3) 0.040(2) Uani 1 1 d D U . . .
C2 C 0.5409(3) 1.1400(3) 0.2414(4) 0.059(3) Uani 1 1 d D U . . .
H2 H 0.5410 1.1411 0.2802 0.071 Uiso 0.43(2) 1 calc R U P A 1
H2A H 0.5716 1.1560 0.2383 0.071 Uiso 0.57(2) 1 calc R U P A 2
C3 C 0.5098(9) 1.1512(8) 0.2247(16) 0.106(9) Uani 0.43(2) 1 d D U P A 1
H3A H 0.4833 1.1327 0.2415 0.160 Uiso 0.43(2) 1 calc R U P A 1
H3B H 0.5065 1.1484 0.1869 0.160 Uiso 0.43(2) 1 calc R U P A 1
H3C H 0.5190 1.1797 0.2346 0.160 Uiso 0.43(2) 1 calc R U P A 1
C4 C 0.5833(6) 1.1688(6) 0.2256(12) 0.084(10) Uani 0.43(2) 1 d D U P A 1
H4A H 0.5858 1.1674 0.1878 0.126 Uiso 0.43(2) 1 calc R U P A 1
H4B H 0.6021 1.1614 0.2428 0.126 Uiso 0.43(2) 1 calc R U P A 1
H4C H 0.5905 1.1969 0.2355 0.126 Uiso 0.43(2) 1 calc R U P A 1
C3A C 0.5242(10) 1.1575(7) 0.2024(10) 0.106(9) Uani 0.57(2) 1 d D U P A 2
H3A1 H 0.5290 1.1844 0.2146 0.160 Uiso 0.57(2) 1 calc R U P A 2
H3A2 H 0.4945 1.1387 0.1981 0.160 Uiso 0.57(2) 1 calc R U P A 2
H3A3 H 0.5382 1.1609 0.1691 0.160 Uiso 0.57(2) 1 calc R U P A 2
C4A C 0.5307(8) 1.1440(6) 0.2955(7) 0.094(8) Uani 0.57(2) 1 d D U P A 2
H4A1 H 0.5399 1.1730 0.3031 0.141 Uiso 0.57(2) 1 calc R U P A 2
H4A2 H 0.5447 1.1342 0.3190 0.141 Uiso 0.57(2) 1 calc R U P A 2
H4A3 H 0.5008 1.1274 0.3006 0.141 Uiso 0.57(2) 1 calc R U P A 2
C5 C 0.6337(3) 1.0825(4) 0.2532(4) 0.057(3) Uani 1 1 d . U . . .
C6 C 0.6432(4) 1.0947(5) 0.3087(5) 0.084(4) Uani 1 1 d . U . . .
H6 H 0.6736 1.1137 0.3124 0.101 Uiso 1 1 calc R U . . .
C7 C 0.6307(4) 1.0581(5) 0.3419(5) 0.103(5) Uani 1 1 d . U . . .
H7A H 0.6007 1.0400 0.3399 0.154 Uiso 1 1 calc R U . . .
H7B H 0.6387 1.0669 0.3779 0.154 Uiso 1 1 calc R U . . .
H7C H 0.6443 1.0431 0.3297 0.154 Uiso 1 1 calc R U . . .
C8 C 0.6212(5) 1.1172(6) 0.3251(6) 0.128(6) Uani 1 1 d . U . . .
H8A H 0.5913 1.0986 0.3225 0.192 Uiso 1 1 calc R U . . .
H8B H 0.6295 1.1411 0.3025 0.192 Uiso 1 1 calc R U . . .
H8C H 0.6285 1.1265 0.3611 0.192 Uiso 1 1 calc R U . . .
C9 C 0.5859(3) 1.1019(3) 0.0773(4) 0.063(3) Uani 1 1 d . U . . .
H9A H 0.5892 1.1078 0.0396 0.075 Uiso 1 1 calc R U . . .
H9B H 0.5814 1.1232 0.0938 0.075 Uiso 1 1 calc R U . . .
C10 C 0.6220(4) 1.1070(4) 0.0952(6) 0.100(4) Uani 1 1 d . U . . .
H10A H 0.6389 1.1358 0.1076 0.120 Uiso 1 1 calc R U . . .
H10B H 0.6370 1.1033 0.0659 0.120 Uiso 1 1 calc R U . . .
C11 C 0.5403(3) 1.0340(3) 0.0400(3) 0.041(2) Uani 1 1 d . U . . .
H11A H 0.5496 1.0502 0.0075 0.049 Uiso 1 1 calc R U . . .
H11B H 0.5102 1.0148 0.0372 0.049 Uiso 1 1 calc R U . . .
C12 C 0.5621(3) 1.0092(3) 0.0460(3) 0.0343(18) Uani 1 1 d . U . . .
H12A H 0.5521 0.9874 0.0191 0.041 Uiso 1 1 calc R U . . .
H12B H 0.5921 1.0275 0.0410 0.041 Uiso 1 1 calc R U . . .
C13 C 0.5128(3) 1.0688(3) 0.0896(3) 0.042(2) Uani 1 1 d . U . . .
H13A H 0.5065 1.0761 0.0552 0.051 Uiso 1 1 calc R U . . .
H13B H 0.5202 1.0923 0.1133 0.051 Uiso 1 1 calc R U . . .
C14 C 0.4748(3) 1.0314(3) 0.1101(3) 0.044(2) Uani 1 1 d . U . . .
H14A H 0.4542 1.0393 0.1205 0.052 Uiso 1 1 calc R U . . .
H14B H 0.4625 1.0104 0.0822 0.052 Uiso 1 1 calc R U . . .
C15 C 0.4769(3) 0.9843(3) 0.3280(3) 0.040(2) Uani 1 1 d . U . . .
H15A H 0.4822 0.9933 0.3647 0.048 Uiso 1 1 calc R U . . .
H15B H 0.4684 0.9547 0.3265 0.048 Uiso 1 1 calc R U . . .
C16 C 0.5152(3) 1.0089(3) 0.2965(3) 0.0389(19) Uani 1 1 d . U . . .
H16A H 0.5269 1.0387 0.3036 0.047 Uiso 1 1 calc R U . . .
H16B H 0.5361 1.0012 0.3061 0.047 Uiso 1 1 calc R U . . .
C17 C 0.4034(2) 0.9512(3) 0.3051(3) 0.0373(19) Uani 1 1 d . U . . .
H17A H 0.3804 0.9568 0.3007 0.045 Uiso 1 1 calc R U . . .
H17B H 0.3992 0.9362 0.3382 0.045 Uiso 1 1 calc R U . . .
C18 C 0.4038(2) 0.9253(2) 0.2606(3) 0.0329(18) Uani 1 1 d . U . . .
H18A H 0.4246 0.9168 0.2672 0.039 Uiso 1 1 calc R U . . .
H18B H 0.3764 0.9000 0.2576 0.039 Uiso 1 1 calc R U . . .
C19 C 0.4388(3) 1.0228(3) 0.3346(3) 0.040(2) Uani 1 1 d . U . . .
H19A H 0.4226 1.0311 0.3125 0.048 Uiso 1 1 calc R U . . .
H19B H 0.4667 1.0473 0.3385 0.048 Uiso 1 1 calc R U . . .
C20 C 0.4189(3) 1.0116(3) 0.3878(4) 0.052(2) Uani 1 1 d . U . . .
H20A H 0.4143 1.0342 0.3996 0.063 Uiso 1 1 calc R U . . .
H20B H 0.3914 0.9865 0.3842 0.063 Uiso 1 1 calc R U . . .
C21 C 0.3791(2) 1.0364(2) 0.1415(3) 0.0331(18) Uani 1 1 d . U . . .
H21A H 0.3687 1.0559 0.1380 0.040 Uiso 1 1 calc R U . . .
H21B H 0.3967 1.0399 0.1109 0.040 Uiso 1 1 calc R U . . .
C22 C 0.4047(3) 1.0458(2) 0.1911(3) 0.0351(18) Uani 1 1 d . U . . .
H22A H 0.4321 1.0706 0.1858 0.042 Uiso 1 1 calc R U . . .
H22B H 0.3907 1.0516 0.2198 0.042 Uiso 1 1 calc R U . . .
C23 C 0.3088(2) 0.9893(3) 0.1746(3) 0.0350(18) Uani 1 1 d . U . . .
H23A H 0.2824 0.9686 0.1586 0.042 Uiso 1 1 calc R U . . .
H23B H 0.3094 1.0161 0.1754 0.042 Uiso 1 1 calc R U . . .
C24 C 0.3118(3) 0.9761(2) 0.2299(3) 0.0357(18) Uani 1 1 d . U . . .
H24A H 0.3338 0.9997 0.2492 0.043 Uiso 1 1 calc R U . . .
H24B H 0.2854 0.9667 0.2484 0.043 Uiso 1 1 calc R U . . .
C25 C 0.3317(3) 0.9757(3) 0.0905(3) 0.0353(18) Uani 1 1 d . U . . .
H25A H 0.3283 0.9951 0.0677 0.042 Uiso 1 1 calc R U . . .
H25B H 0.3050 0.9495 0.0920 0.042 Uiso 1 1 calc R U . . .
C26 C 0.3648(2) 0.9677(3) 0.0687(3) 0.0354(18) Uani 1 1 d . U . . .
H26A H 0.3535 0.9484 0.0389 0.042 Uiso 1 1 calc R U . . .
H26B H 0.3883 0.9939 0.0561 0.042 Uiso 1 1 calc R U . . .
C27 C 0.3040(2) 0.8211(2) 0.1895(3) 0.0347(18) Uani 1 1 d . U . . .
H27A H 0.3021 0.7975 0.1698 0.042 Uiso 1 1 calc R U . . .
H27B H 0.3114 0.8189 0.2258 0.042 Uiso 1 1 calc R U . . .
C28 C 0.3373(2) 0.8610(2) 0.1660(3) 0.0363(19) Uani 1 1 d . U . . .
H28A H 0.3649 0.8657 0.1754 0.044 Uiso 1 1 calc R U . . .
H28B H 0.3349 0.8600 0.1276 0.044 Uiso 1 1 calc R U . . .
C29 C 0.2475(3) 0.8164(2) 0.1341(3) 0.0352(18) Uani 1 1 d . U . . .
H29A H 0.2170 0.7999 0.1342 0.042 Uiso 1 1 calc R U . . .
H29B H 0.2579 0.8020 0.1120 0.042 Uiso 1 1 calc R U . . .
C30 C 0.2608(3) 0.8584(2) 0.1114(3) 0.0334(18) Uani 1 1 d . U . . .
H30A H 0.2906 0.8727 0.1031 0.040 Uiso 1 1 calc R U . . .
H30B H 0.2453 0.8556 0.0791 0.040 Uiso 1 1 calc R U . . .
C31 C 0.2338(2) 0.7822(2) 0.2191(3) 0.0340(18) Uani 1 1 d . U . . .
H31A H 0.2478 0.7812 0.2512 0.041 Uiso 1 1 calc R U . . .
H31B H 0.2266 0.7572 0.1986 0.041 Uiso 1 1 calc R U . . .
C32 C 0.1948(2) 0.7818(2) 0.2338(3) 0.0351(18) Uani 1 1 d . U . . .
H32A H 0.2013 0.8066 0.2546 0.042 Uiso 1 1 calc R U . . .
H32B H 0.1798 0.7819 0.2021 0.042 Uiso 1 1 calc R U . . .
N1 N 0.54853(19) 1.06231(19) 0.0844(2) 0.0309(14) Uani 1 1 d . U . . .
N2 N 0.44309(19) 0.9906(2) 0.3067(2) 0.0305(14) Uani 1 1 d . U . . .
N3 N 0.34386(19) 0.99338(19) 0.1432(2) 0.0305(14) Uani 1 1 d . U . . .
N4 N 0.26302(19) 0.81917(18) 0.1884(2) 0.0294(14) Uani 1 1 d . U . . .
N5 N 0.2843(2) 0.8620(2) 0.2878(3) 0.0379(16) Uani 1 1 d . U . . .
N6 N 0.3000(2) 0.8819(2) 0.3265(3) 0.0377(16) Uani 1 1 d . U . . .
N7 N 0.3140(2) 0.8996(3) 0.3640(3) 0.058(2) Uani 1 1 d . U . . .
O1 O 0.55249(17) 1.08802(17) 0.2058(2) 0.0400(14) Uani 1 1 d . U . . .
O2 O 0.48954(16) 1.06896(16) 0.2383(2) 0.0341(12) Uani 1 1 d . U . . .
O3 O 0.60253(17) 1.04934(19) 0.2398(2) 0.0424(14) Uani 1 1 d . U . . .
O4 O 0.6587(2) 1.1084(3) 0.2213(4) 0.080(2) Uani 1 1 d . U . . .
O5 O 0.61909(18) 1.08004(19) 0.1361(2) 0.0502(16) Uani 1 1 d . U . . .
H5 H 0.6359 1.0967 0.1660 0.075 Uiso 1 1 d R U . . .
O6 O 0.55460(16) 0.99104(15) 0.09567(18) 0.0289(11) Uani 1 1 d . U . . .
O7 O 0.48451(15) 1.01433(16) 0.15333(18) 0.0290(11) Uani 1 1 d . U . . .
O8 O 0.50560(15) 1.00098(16) 0.24293(19) 0.0313(12) Uani 1 1 d . U . . .
O9 O 0.41333(15) 0.94808(15) 0.21341(19) 0.0290(11) Uani 1 1 d . U . . .
O10 O 0.4406(3) 1.0044(3) 0.4265(3) 0.095(3) Uani 1 1 d . U . . .
H10 H 0.4620 1.0269 0.4331 0.114 Uiso 1 1 d R U . . .
O11 O 0.40953(15) 1.01188(15) 0.20418(19) 0.0299(12) Uani 1 1 d . U . . .
O12 O 0.32067(16) 0.94391(16) 0.22753(19) 0.0316(12) Uani 1 1 d . U . . .
O13 O 0.37844(16) 0.95060(17) 0.1074(2) 0.0345(12) Uani 1 1 d . U . . .
O14 O 0.33153(15) 0.89303(16) 0.1862(2) 0.0324(12) Uani 1 1 d . U . . .
O15 O 0.25257(15) 0.88109(15) 0.14905(19) 0.0298(12) Uani 1 1 d . U . . .
O16 O 0.16954(17) 0.74511(16) 0.2637(2) 0.0365(13) Uani 1 1 d . U . . .
H16 H 0.1451 0.7340 0.2529 0.044 Uiso 1 1 d R U . . .
O1M O 0.1997(4) 0.6967(3) 0.2980(4) 0.107(3) Uani 1 1 d . U . . .
H1M H 0.1911 0.7093 0.2795 0.160 Uiso 1 1 d R U . . .
C1M C 0.1689(7) 0.6628(7) 0.3137(8) 0.154(8) Uani 1 1 d . U . . .
H1M1 H 0.1740 0.6574 0.3494 0.232 Uiso 1 1 d R U . . .
H1M2 H 0.1655 0.6402 0.2911 0.232 Uiso 1 1 d R U . . .
H1M3 H 0.1438 0.6648 0.3127 0.232 Uiso 1 1 d R U . . .
N1A N 0.5659(7) 0.9419(8) 0.3681(8) 0.096(7) Uani 0.5 1 d D U P B 1
C1A C 0.5441(8) 0.9389(8) 0.3998(10) 0.077(7) Uani 0.5 1 d D U P B 1
C2A C 0.5187(13) 0.9246(15) 0.4472(14) 0.178(18) Uani 0.5 1 d D U P B 1
H2A1 H 0.4890 0.9079 0.4409 0.268 Uiso 0.5 1 d R U P B 1
H2A2 H 0.5247 0.9500 0.4655 0.268 Uiso 0.5 1 d R U P B 1
H2A3 H 0.5277 0.9088 0.4685 0.268 Uiso 0.5 1 d R U P B 1
O2M O 0.3826(6) 0.8002(7) 0.2365(10) 0.113(7) Uani 0.5 1 d D U P C 1
H2M H 0.4054 0.8047 0.2484 0.170 Uiso 0.5 1 d R U P C 1
C2M C 0.3762(13) 0.7849(12) 0.1896(13) 0.147(14) Uani 0.5 1 d D U P C 1
H2M1 H 0.3977 0.8039 0.1657 0.220 Uiso 0.5 1 d R U P C 1
H2M2 H 0.3491 0.7786 0.1764 0.220 Uiso 0.5 1 d R U P C 1
H2M3 H 0.3773 0.7594 0.1924 0.220 Uiso 0.5 1 d R U P C 1
O3M O 0.4166(7) 0.1653(7) 0.1012(9) 0.122(7) Uani 0.5 1 d D U P D 1
H3M H 0.3984 0.1652 0.1204 0.182 Uiso 0.5 1 d R U P D 1
C3M C 0.4429(9) 0.1585(9) 0.1280(12) 0.103(9) Uani 0.5 1 d D U P D 1
H3M1 H 0.4708 0.1825 0.1285 0.154 Uiso 0.5 1 d R U P D 1
H3M2 H 0.4437 0.1349 0.1127 0.154 Uiso 0.5 1 d R U P D 1
H3M3 H 0.4323 0.1517 0.1636 0.154 Uiso 0.5 1 d R U P D 1
O4M O 0.4071(13) 0.5008(12) 0.5600(16) 0.124(7) Uiso 0.3333 1 d D . P E 1
H4M H 0.3894 0.4871 0.5373 0.185 Uiso 0.3333 1 d R U P E 1
C4M C 0.417(2) 0.5400(13) 0.571(3) 0.15(2) Uiso 0.3333 1 d D . P E 1
H4M1 H 0.3994 0.5463 0.5922 0.219 Uiso 0.3333 1 d R U P E 1
H4M2 H 0.4169 0.5485 0.5348 0.219 Uiso 0.3333 1 d R U P E 1
H4M3 H 0.4455 0.5549 0.5841 0.219 Uiso 0.3333 1 d R U P E 1
O3W O 0.5514(11) 0.0293(11) 0.4551(15) 0.164(13) Uiso 0.4106 1 d . . P F 1
O4W O 0.4806(13) 0.6984(14) 0.3598(17) 0.190(16) Uiso 0.392 1 d . . P G 1
O1W O 0.3859(13) 0.5199(13) 0.5676(15) 0.124(7) Uiso 0.3333 1 d . . P H 2
O5W O 0.4602(18) 0.7302(18) 0.359(2) 0.16(2) Uiso 0.2581 1 d . . P I 2
O8W O 0.3622(10) 0.7632(10) 0.1158(13) 0.183(12) Uiso 0.5089 1 d . . P J 2
O9W O 0.3851(14) 0.1548(13) 0.1537(17) 0.173(15) Uiso 0.3751 1 d . . P K 2
O10W O 0.5658(13) -0.0032(13) 0.4694(16) 0.139(14) Uiso 0.3062 1 d . . P L 2
O11W O 0.5203(13) 1.0567(14) 0.4366(16) 0.131(14) Uiso 0.2827 1 d . . P M 2
O12W O 0.4014(14) 0.5068(14) 0.5796(17) 0.124(7) Uiso 0.3333 1 d . . P N 3
O2W O 0.4311(10) 0.8726(10) 0.3696(13) 0.190(12) Uiso 0.5219 1 d . . P . .
O6W O 0.688(2) 1.223(2) 0.130(3) 0.21(3) Uiso 0.2453 1 d . . P . .
O7W O 0.3333 0.6667 0.1667 0.15(6) Uiso 0.1954 6 d S . P . .

loop_
_atom_site_aniso_label
_atom_site_aniso_U_11
_atom_site_aniso_U_22
_atom_site_aniso_U_33
_atom_site_aniso_U_23
_atom_site_aniso_U_13
_atom_site_aniso_U_12
Sm1 0.0259(2) 0.0306(2) 0.0247(2) -0.00025(16) -0.00041(15) 0.01400(18)
Fe1 0.0252(6) 0.0307(6) 0.0256(6) -0.0002(4) 0.0001(4) 0.0137(5)
Fe2 0.0253(6) 0.0306(6) 0.0292(6) 0.0011(5) 0.0007(4) 0.0135(5)
Fe3 0.0271(6) 0.0284(6) 0.0276(6) -0.0005(4) 0.0004(4) 0.0130(5)
C1 0.036(4) 0.039(4) 0.043(4) -0.006(4) -0.005(4) 0.018(4)
C2 0.049(5) 0.048(5) 0.077(6) -0.017(5) 0.002(5) 0.023(4)
C3 0.126(14) 0.071(10) 0.123(15) -0.008(9) -0.013(11) 0.049(10)
C4 0.071(15) 0.055(14) 0.113(18) -0.020(12) 0.025(13) 0.022(11)
C3A 0.126(14) 0.071(10) 0.123(15) -0.008(9) -0.013(11) 0.049(10)
C4A 0.101(15) 0.070(13) 0.099(15) -0.030(11) 0.024(11) 0.034(11)
C5 0.053(5) 0.069(6) 0.057(5) -0.016(5) -0.013(5) 0.036(5)
C6 0.074(7) 0.108(8) 0.078(7) -0.025(6) -0.009(5) 0.051(6)
C7 0.048(7) 0.179(13) 0.053(7) -0.036(8) -0.019(5) 0.035(8)
C8 0.106(10) 0.172(14) 0.121(11) -0.083(10) -0.021(9) 0.080(10)
C9 0.058(5) 0.051(5) 0.059(5) 0.021(4) -0.012(4) 0.013(4)
C10 0.076(6) 0.084(6) 0.113(7) 0.046(5) -0.028(5) 0.019(5)
C11 0.050(5) 0.049(5) 0.032(4) 0.005(4) 0.002(4) 0.031(4)
C12 0.039(4) 0.039(4) 0.026(4) 0.003(3) 0.002(3) 0.021(4)
C13 0.047(5) 0.050(5) 0.037(4) 0.003(4) 0.002(4) 0.029(4)
C14 0.037(4) 0.066(5) 0.034(4) 0.020(4) 0.003(3) 0.030(4)
C15 0.041(4) 0.055(5) 0.030(4) 0.006(4) 0.002(3) 0.029(4)
C16 0.039(4) 0.047(5) 0.030(4) 0.000(3) 0.001(3) 0.021(4)
C17 0.034(4) 0.039(4) 0.040(4) 0.011(3) 0.010(3) 0.019(4)
C18 0.029(4) 0.034(4) 0.030(4) 0.006(3) -0.003(3) 0.012(3)
C19 0.046(5) 0.045(5) 0.034(4) -0.007(3) 0.003(4) 0.025(4)
C20 0.061(5) 0.065(6) 0.043(5) 0.002(4) 0.009(4) 0.041(5)
C21 0.029(4) 0.033(4) 0.041(4) 0.009(3) -0.002(3) 0.018(3)
C22 0.034(4) 0.029(4) 0.043(4) 0.001(3) -0.001(3) 0.017(3)
C23 0.029(4) 0.034(4) 0.042(4) 0.003(3) 0.004(3) 0.016(3)
C24 0.039(4) 0.031(4) 0.038(4) -0.001(3) 0.002(3) 0.018(3)
C25 0.036(4) 0.037(4) 0.036(4) -0.001(3) -0.005(3) 0.020(3)
C26 0.035(4) 0.035(4) 0.034(4) -0.002(3) -0.005(3) 0.016(3)
C27 0.030(4) 0.031(4) 0.044(4) -0.003(3) -0.001(3) 0.016(3)
C28 0.030(4) 0.031(4) 0.046(4) -0.003(3) 0.003(3) 0.013(3)
C29 0.037(4) 0.036(4) 0.035(4) -0.007(3) 0.000(3) 0.021(3)
C30 0.040(4) 0.038(4) 0.022(4) -0.003(3) -0.002(3) 0.020(4)
C31 0.034(4) 0.032(4) 0.035(4) -0.002(3) -0.004(3) 0.016(3)
C32 0.041(4) 0.028(4) 0.033(4) 0.008(3) 0.005(3) 0.015(3)
N1 0.028(3) 0.033(3) 0.031(3) 0.004(3) 0.003(3) 0.014(3)
N2 0.029(3) 0.038(3) 0.025(3) 0.000(3) 0.000(3) 0.017(3)
N3 0.025(3) 0.032(3) 0.031(3) 0.000(3) -0.001(3) 0.012(3)
N4 0.028(3) 0.023(3) 0.032(3) 0.001(3) 0.002(3) 0.010(3)
N5 0.043(4) 0.032(3) 0.034(4) 0.000(3) -0.004(3) 0.015(3)
N6 0.034(4) 0.043(4) 0.034(4) -0.001(3) 0.005(3) 0.018(3)
N7 0.049(5) 0.072(6) 0.029(4) -0.012(4) 0.005(3) 0.012(4)
O1 0.031(3) 0.036(3) 0.046(3) -0.007(3) 0.001(2) 0.011(3)
O2 0.031(3) 0.034(3) 0.036(3) -0.001(2) 0.000(2) 0.016(2)
O3 0.033(3) 0.058(4) 0.037(3) -0.013(3) -0.011(2) 0.024(3)
O4 0.052(5) 0.064(5) 0.100(6) -0.022(5) -0.029(4) 0.012(4)
O5 0.032(3) 0.049(3) 0.058(4) 0.017(3) -0.004(3) 0.012(3)
O6 0.035(3) 0.031(3) 0.023(3) 0.003(2) 0.002(2) 0.018(2)
O7 0.029(3) 0.034(3) 0.021(2) 0.002(2) -0.003(2) 0.014(2)
O8 0.030(3) 0.039(3) 0.024(3) -0.001(2) -0.002(2) 0.016(2)
O9 0.026(3) 0.029(3) 0.030(3) 0.005(2) 0.000(2) 0.013(2)
O10 0.131(7) 0.166(9) 0.042(4) 0.008(5) 0.008(4) 0.115(7)
O11 0.027(3) 0.028(3) 0.033(3) 0.001(2) -0.001(2) 0.012(2)
O12 0.029(3) 0.033(3) 0.032(3) -0.002(2) 0.004(2) 0.014(2)
O13 0.035(3) 0.039(3) 0.032(3) 0.001(2) -0.001(2) 0.021(3)
O14 0.028(3) 0.033(3) 0.039(3) -0.002(2) 0.004(2) 0.018(2)
O15 0.032(3) 0.030(3) 0.028(3) -0.004(2) 0.001(2) 0.016(2)
O16 0.034(3) 0.033(3) 0.035(3) 0.005(2) -0.001(2) 0.011(3)
O1M 0.119(8) 0.085(6) 0.132(8) 0.017(6) -0.010(6) 0.063(6)
C1M 0.180(16) 0.153(15) 0.118(13) -0.019(12) -0.012(12) 0.074(12)
N1A 0.096(13) 0.141(16) 0.070(12) -0.006(11) 0.009(10) 0.073(12)
C1A 0.088(11) 0.081(10) 0.078(11) -0.003(8) -0.003(8) 0.053(8)
C2A 0.17(2) 0.20(3) 0.18(3) 0.012(18) -0.010(17) 0.108(18)
O2M 0.070(10) 0.130(14) 0.148(15) 0.015(12) -0.016(10) 0.055(10)
C2M 0.13(2) 0.14(2) 0.20(2) 0.042(17) 0.022(17) 0.083(16)
O3M 0.121(14) 0.111(13) 0.131(14) 0.000(11) -0.030(12) 0.057(11)
C3M 0.110(16) 0.097(16) 0.111(16) -0.031(13) -0.055(13) 0.060(13)

loop_
_atom_type_symbol
_atom_type_description
_atom_type_scat_dispersion_real
_atom_type_scat_dispersion_imag
_atom_type_scat_source
C C 0.0033 0.0016 'International Tables Vol C Tables 4.2.6.8 and 6.1.1.4'
H H 0.0000 0.0000 'International Tables Vol C Tables 4.2.6.8 and 6.1.1.4'
N N 0.0061 0.0033 'International Tables Vol C Tables 4.2.6.8 and 6.1.1.4'
O O 0.0106 0.0060 'International Tables Vol C Tables 4.2.6.8 and 6.1.1.4'
Fe Fe 0.3463 0.8444 'International Tables Vol C Tables 4.2.6.8 and 6.1.1.4'
Sm Sm -0.1638 3.4418 'International Tables Vol C Tables 4.2.6.8 and 6.1.1.4'

loop_
_geom_angle_atom_site_label_1
_geom_angle_atom_site_label_2
_geom_angle_atom_site_label_3
_geom_angle
_geom_angle_site_symmetry_1
_geom_angle_site_symmetry_3
O15 Sm1 O8 79.44(17) 14_455 .
O15 Sm1 O7 107.80(17) 14_455 .
O8 Sm1 O7 65.23(17) . .
O15 Sm1 O6 62.92(17) 14_455 .
O8 Sm1 O6 129.00(18) . .
O7 Sm1 O6 93.75(17) . .
O15 Sm1 O3 84.24(19) 14_455 .
O8 Sm1 O3 82.16(18) . .
O7 Sm1 O3 141.54(18) . .
O6 Sm1 O3 123.49(18) . .
O15 Sm1 O1 150.73(18) 14_455 .
O8 Sm1 O1 76.15(18) . .
O7 Sm1 O1 76.14(18) . .
O6 Sm1 O1 146.33(18) . .
O3 Sm1 O1 76.7(2) . .
O15 Sm1 O5 113.68(19) 14_455 .
O8 Sm1 O5 148.6(2) . .
O7 Sm1 O5 129.47(18) . .
O6 Sm1 O5 81.0(2) . .
O3 Sm1 O5 71.6(2) . .
O1 Sm1 O5 81.2(2) . .
O15 Sm1 N1 129.68(18) 14_455 .
O8 Sm1 N1 130.31(18) . .
O7 Sm1 N1 67.33(18) . .
O6 Sm1 N1 67.42(18) . .
O3 Sm1 N1 132.2(2) . .
O1 Sm1 N1 79.13(19) . .
O5 Sm1 N1 64.33(19) . .
O15 Sm1 Fe1 101.05(12) 14_455 .
O8 Sm1 Fe1 33.57(12) . .
O7 Sm1 Fe1 33.25(12) . .
O6 Sm1 Fe1 120.44(12) . .
O3 Sm1 Fe1 109.62(14) . .
O1 Sm1 Fe1 65.83(13) . .
O5 Sm1 Fe1 145.04(16) . .
N1 Sm1 Fe1 96.82(13) . .
O7 Fe1 O8 82.3(2) . .
O7 Fe1 O11 101.9(2) . .
O8 Fe1 O11 175.4(2) . .
O7 Fe1 O9 98.2(2) . .
O8 Fe1 O9 101.8(2) . .
O11 Fe1 O9 75.8(2) . .
O7 Fe1 O2 95.1(2) . .
O8 Fe1 O2 93.0(2) . .
O11 Fe1 O2 88.6(2) . .
O9 Fe1 O2 161.3(2) . .
O7 Fe1 N2 160.9(2) . .
O8 Fe1 N2 79.4(2) . .
O11 Fe1 N2 96.2(2) . .
O9 Fe1 N2 80.1(2) . .
O2 Fe1 N2 91.6(2) . .
O7 Fe1 Sm1 42.21(14) . .
O8 Fe1 Sm1 42.29(15) . .
O11 Fe1 Sm1 142.31(15) . .
O9 Fe1 Sm1 113.80(15) . .
O2 Fe1 Sm1 84.87(15) . .
N2 Fe1 Sm1 121.05(16) . .
O13 Fe2 O14 93.4(2) . .
O13 Fe2 O9 101.4(2) . .
O14 Fe2 O9 88.1(2) . .
O13 Fe2 O12 140.5(2) . .
O14 Fe2 O12 72.8(2) . .
O9 Fe2 O12 114.5(2) . .
O13 Fe2 O11 107.3(2) . .
O14 Fe2 O11 155.2(2) . .
O9 Fe2 O11 74.8(2) . .
O12 Fe2 O11 97.8(2) . .
O13 Fe2 N3 79.1(2) . .
O14 Fe2 N3 121.2(2) . .
O9 Fe2 N3 150.8(2) . .
O12 Fe2 N3 77.5(2) . .
O11 Fe2 N3 77.2(2) . .
O6 Fe3 O15 77.8(2) 15 .
O6 Fe3 O14 164.1(2) 15 .
O15 Fe3 O14 94.1(2) . .
O6 Fe3 O12 95.9(2) 15 .
O15 Fe3 O12 104.5(2) . .
O14 Fe3 O12 72.7(2) . .
O6 Fe3 N5 94.6(3) 15 .
O15 Fe3 N5 156.3(2) . .
O14 Fe3 N5 98.0(3) . .
O12 Fe3 N5 98.5(2) . .
O6 Fe3 N4 114.5(2) 15 .
O15 Fe3 N4 78.8(2) . .
O14 Fe3 N4 76.6(2) . .
O12 Fe3 N4 149.2(2) . .
N5 Fe3 N4 84.3(3) . .
O1 C1 O2 125.5(8) . .
O1 C1 C2 118.6(7) . .
O2 C1 C2 115.8(7) . .
C4 C2 C3 115.4(17) . .
C4A C2 C3A 114.0(15) . .
C4 C2 C1 112.7(10) . .
C4A C2 C1 111.7(10) . .
C3 C2 C1 111.1(11) . .
C3A C2 C1 109.8(10) . .
C4 C2 H2 105.6 . .
C3 C2 H2 105.6 . .
C1 C2 H2 105.6 . .
C4A C2 H2A 107.0 . .
C3A C2 H2A 107.0 . .
C1 C2 H2A 107.0 . .
C2 C3 H3A 109.5 . .
C2 C3 H3B 109.5 . .
H3A C3 H3B 109.5 . .
C2 C3 H3C 109.5 . .
H3A C3 H3C 109.5 . .
H3B C3 H3C 109.5 . .
C2 C4 H4A 109.5 . .
C2 C4 H4B 109.5 . .
H4A C4 H4B 109.5 . .
C2 C4 H4C 109.5 . .
H4A C4 H4C 109.5 . .
H4B C4 H4C 109.5 . .
C2 C3A H3A1 109.5 . .
C2 C3A H3A2 109.5 . .
H3A1 C3A H3A2 109.5 . .
C2 C3A H3A3 109.5 . .
H3A1 C3A H3A3 109.5 . .
H3A2 C3A H3A3 109.5 . .
C2 C4A H4A1 109.5 . .
C2 C4A H4A2 109.5 . .
H4A1 C4A H4A2 109.5 . .
C2 C4A H4A3 109.5 . .
H4A1 C4A H4A3 109.5 . .
H4A2 C4A H4A3 109.5 . .
O3 C5 O4 123.2(10) . .
O3 C5 C6 122.0(11) . .
O4 C5 C6 114.7(11) . .
C7 C6 C5 110.6(11) . .
C7 C6 C8 110.3(13) . .
C5 C6 C8 109.3(11) . .
C7 C6 H6 108.8 . .
C5 C6 H6 108.8 . .
C8 C6 H6 108.8 . .
C6 C7 H7A 109.5 . .
C6 C7 H7B 109.5 . .
H7A C7 H7B 109.5 . .
C6 C7 H7C 109.5 . .
H7A C7 H7C 109.5 . .
H7B C7 H7C 109.5 . .
C6 C8 H8A 109.5 . .
C6 C8 H8B 109.5 . .
H8A C8 H8B 109.5 . .
C6 C8 H8C 109.5 . .
H8A C8 H8C 109.5 . .
H8B C8 H8C 109.5 . .
C10 C9 N1 119.2(9) . .
C10 C9 H9A 107.5 . .
N1 C9 H9A 107.5 . .
C10 C9 H9B 107.5 . .
N1 C9 H9B 107.5 . .
H9A C9 H9B 107.0 . .
C9 C10 O5 115.8(11) . .
C9 C10 H10A 108.3 . .
O5 C10 H10A 108.3 . .
C9 C10 H10B 108.3 . .
O5 C10 H10B 108.3 . .
H10A C10 H10B 107.4 . .
N1 C11 C12 112.1(7) . .
N1 C11 H11A 109.2 . .
C12 C11 H11A 109.2 . .
N1 C11 H11B 109.2 . .
C12 C11 H11B 109.2 . .
H11A C11 H11B 107.9 . .
O6 C12 C11 110.4(6) . .
O6 C12 H12A 109.6 . .
C11 C12 H12A 109.6 . .
O6 C12 H12B 109.6 . .
C11 C12 H12B 109.6 . .
H12A C12 H12B 108.1 . .
N1 C13 C14 113.0(7) . .
N1 C13 H13A 109.0 . .
C14 C13 H13A 109.0 . .
N1 C13 H13B 109.0 . .
C14 C13 H13B 109.0 . .
H13A C13 H13B 107.8 . .
O7 C14 C13 110.9(7) . .
O7 C14 H14A 109.5 . .
C13 C14 H14A 109.5 . .
O7 C14 H14B 109.5 . .
C13 C14 H14B 109.5 . .
H14A C14 H14B 108.0 . .
C16 C15 N2 109.2(6) . .
C16 C15 H15A 109.8 . .
N2 C15 H15A 109.8 . .
C16 C15 H15B 109.8 . .
N2 C15 H15B 109.8 . .
H15A C15 H15B 108.3 . .
O8 C16 C15 109.4(7) . .
O8 C16 H16A 109.8 . .
C15 C16 H16A 109.8 . .
O8 C16 H16B 109.8 . .
C15 C16 H16B 109.8 . .
H16A C16 H16B 108.2 . .
N2 C17 C18 109.6(6) . .
N2 C17 H17A 109.7 . .
C18 C17 H17A 109.7 . .
N2 C17 H17B 109.7 . .
C18 C17 H17B 109.7 . .
H17A C17 H17B 108.2 . .
O9 C18 C17 110.0(6) . .
O9 C18 H18A 109.7 . .
C17 C18 H18A 109.7 . .
O9 C18 H18B 109.7 . .
C17 C18 H18B 109.7 . .
H18A C18 H18B 108.2 . .
N2 C19 C20 116.9(7) . .
N2 C19 H19A 108.1 . .
C20 C19 H19A 108.1 . .
N2 C19 H19B 108.1 . .
C20 C19 H19B 108.1 . .
H19A C19 H19B 107.3 . .
O10 C20 C19 116.3(8) . .
O10 C20 H20A 108.2 . .
C19 C20 H20A 108.2 . .
O10 C20 H20B 108.2 . .
C19 C20 H20B 108.2 . .
H20A C20 H20B 107.4 . .
N3 C21 C22 109.8(6) . .
N3 C21 H21A 109.7 . .
C22 C21 H21A 109.7 . .
N3 C21 H21B 109.7 . .
C22 C21 H21B 109.7 . .
H21A C21 H21B 108.2 . .
O11 C22 C21 109.8(6) . .
O11 C22 H22A 109.7 . .
C21 C22 H22A 109.7 . .
O11 C22 H22B 109.7 . .
C21 C22 H22B 109.7 . .
H22A C22 H22B 108.2 . .
N3 C23 C24 109.6(6) . .
N3 C23 H23A 109.8 . .
C24 C23 H23A 109.8 . .
N3 C23 H23B 109.8 . .
C24 C23 H23B 109.8 . .
H23A C23 H23B 108.2 . .
O12 C24 C23 109.0(6) . .
O12 C24 H24A 109.9 . .
C23 C24 H24A 109.9 . .
O12 C24 H24B 109.9 . .
C23 C24 H24B 109.9 . .
H24A C24 H24B 108.3 . .
N3 C25 C26 109.2(6) . .
N3 C25 H25A 109.8 . .
C26 C25 H25A 109.8 . .
N3 C25 H25B 109.8 . .
C26 C25 H25B 109.8 . .
H25A C25 H25B 108.3 . .
O13 C26 C25 110.1(6) . .
O13 C26 H26A 109.6 . .
C25 C26 H26A 109.6 . .
O13 C26 H26B 109.6 . .
C25 C26 H26B 109.6 . .
H26A C26 H26B 108.1 . .
N4 C27 C28 110.9(6) . .
N4 C27 H27A 109.5 . .
C28 C27 H27A 109.5 . .
N4 C27 H27B 109.5 . .
C28 C27 H27B 109.5 . .
H27A C27 H27B 108.0 . .
O14 C28 C27 106.8(6) . .
O14 C28 H28A 110.4 . .
C27 C28 H28A 110.4 . .
O14 C28 H28B 110.4 . .
C27 C28 H28B 110.4 . .
H28A C28 H28B 108.6 . .
N4 C29 C30 112.0(6) . .
N4 C29 H29A 109.2 . .
C30 C29 H29A 109.2 . .
N4 C29 H29B 109.2 . .
C30 C29 H29B 109.2 . .
H29A C29 H29B 107.9 . .
O15 C30 C29 107.5(6) . .
O15 C30 H30A 110.2 . .
C29 C30 H30A 110.2 . .
O15 C30 H30B 110.2 . .
C29 C30 H30B 110.2 . .
H30A C30 H30B 108.5 . .
N4 C31 C32 113.8(6) . .
N4 C31 H31A 108.8 . .
C32 C31 H31A 108.8 . .
N4 C31 H31B 108.8 . .
C32 C31 H31B 108.8 . .
H31A C31 H31B 107.7 . .
O16 C32 C31 108.4(6) . .
O16 C32 H32A 110.0 . .
C31 C32 H32A 110.0 . .
O16 C32 H32B 110.0 . .
C31 C32 H32B 110.0 . .
H32A C32 H32B 108.4 . .
C9 N1 C13 109.5(7) . .
C9 N1 C11 112.4(7) . .
C13 N1 C11 107.8(6) . .
C9 N1 Sm1 110.8(5) . .
C13 N1 Sm1 106.5(5) . .
C11 N1 Sm1 109.7(5) . .
C19 N2 C17 111.3(6) . .
C19 N2 C15 113.2(6) . .
C17 N2 C15 110.9(6) . .
C19 N2 Fe1 111.1(5) . .
C17 N2 Fe1 104.2(4) . .
C15 N2 Fe1 105.7(4) . .
C25 N3 C23 113.3(6) . .
C25 N3 C21 111.5(6) . .
C23 N3 C21 112.8(6) . .
C25 N3 Fe2 102.5(5) . .
C23 N3 Fe2 109.1(5) . .
C21 N3 Fe2 107.0(4) . .
C31 N4 C29 110.6(6) . .
C31 N4 C27 107.0(6) . .
C29 N4 C27 112.0(6) . .
C31 N4 Fe3 118.8(5) . .
C29 N4 Fe3 105.2(4) . .
C27 N4 Fe3 103.1(4) . .
N6 N5 Fe3 127.5(6) . .
N7 N6 N5 177.9(10) . .
C1 O1 Sm1 136.5(5) . .
C1 O2 Fe1 127.2(5) . .
C5 O3 Sm1 136.8(7) . .
C10 O5 Sm1 122.3(6) . .
C10 O5 H5 109.1 . .
Sm1 O5 H5 106.9 . .
C12 O6 Fe3 128.4(5) . 14_455
C12 O6 Sm1 121.7(4) . .
Fe3 O6 Sm1 109.7(2) 14_455 .
C14 O7 Fe1 123.1(5) . .
C14 O7 Sm1 123.6(4) . .
Fe1 O7 Sm1 104.5(2) . .
C16 O8 Fe1 113.6(5) . .
C16 O8 Sm1 127.5(5) . .
Fe1 O8 Sm1 104.1(2) . .
C18 O9 Fe2 117.5(4) . .
C18 O9 Fe1 113.3(4) . .
Fe2 O9 Fe1 102.7(2) . .
C20 O10 H10 107.8 . .
C22 O11 Fe1 132.0(5) . .
C22 O11 Fe2 120.4(4) . .
Fe1 O11 Fe2 103.6(2) . .
C24 O12 Fe3 125.4(5) . .
C24 O12 Fe2 115.1(5) . .
Fe3 O12 Fe2 104.2(2) . .
C26 O13 Fe2 121.3(5) . .
C28 O14 Fe2 129.0(4) . .
C28 O14 Fe3 123.4(5) . .
Fe2 O14 Fe3 106.8(2) . .
C30 O15 Fe3 112.4(4) . .
C30 O15 Sm1 129.5(4) . 15
Fe3 O15 Sm1 109.7(2) . 15
C32 O16 H16 109.1 . .
C1M O1M H1M 109.3 . .
O1M C1M H1M1 109.2 . .
O1M C1M H1M2 109.4 . .
H1M1 C1M H1M2 109.5 . .
O1M C1M H1M3 109.8 . .
H1M1 C1M H1M3 109.5 . .
H1M2 C1M H1M3 109.5 . .
N1A C1A C2A 161(3) . .
C1A C2A H2A1 114.5 . .
C1A C2A H2A2 104.5 . .
H2A1 C2A H2A2 109.5 . .
C1A C2A H2A3 109.2 . .
H2A1 C2A H2A3 109.5 . .
H2A2 C2A H2A3 109.5 . .
C2M O2M H2M 111.8 . .
O2M C2M H2M1 111.0 . .
O2M C2M H2M2 111.7 . .
H2M1 C2M H2M2 109.5 . .
O2M C2M H2M3 105.7 . .
H2M1 C2M H2M3 109.5 . .
H2M2 C2M H2M3 109.5 . .
C3M O3M H3M 111.7 . .
O3M C3M H3M1 112.5 . .
O3M C3M H3M2 108.9 . .
H3M1 C3M H3M2 109.5 . .
O3M C3M H3M3 107.0 . .
H3M1 C3M H3M3 109.5 . .
H3M2 C3M H3M3 109.5 . .
C4M O4M H4M 120.7 . .
O4M C4M H4M1 121.4 . .
O4M C4M H4M2 96.9 . .
H4M1 C4M H4M2 109.5 . .
O4M C4M H4M3 109.1 . .
H4M1 C4M H4M3 109.5 . .
H4M2 C4M H4M3 109.5 . .

loop_
_geom_bond_atom_site_label_1
_geom_bond_atom_site_label_2
_geom_bond_distance
_geom_bond_site_symmetry_2
Sm1 O15 2.372(5) 14_455
Sm1 O8 2.380(5) .
Sm1 O7 2.381(5) .
Sm1 O6 2.392(5) .
Sm1 O3 2.403(5) .
Sm1 O1 2.454(6) .
Sm1 O5 2.469(6) .
Sm1 N1 2.646(6) .
Sm1 Fe1 3.4306(12) .
Fe1 O7 1.943(5) .
Fe1 O8 1.956(5) .
Fe1 O11 1.992(5) .
Fe1 O9 2.034(5) .
Fe1 O2 2.035(5) .
Fe1 N2 2.287(6) .
Fe2 O13 1.910(5) .
Fe2 O14 1.992(5) .
Fe2 O9 2.028(5) .
Fe2 O12 2.031(5) .
Fe2 O11 2.045(5) .
Fe2 N3 2.273(6) .
Fe3 O6 1.970(5) 15
Fe3 O15 1.992(5) .
Fe3 O14 1.999(5) .
Fe3 O12 2.031(5) .
Fe3 N5 2.035(7) .
Fe3 N4 2.296(6) .
C1 O1 1.246(10) .
C1 O2 1.289(10) .
C1 C2 1.518(12) .
C2 C4 1.463(16) .
C2 C4A 1.471(15) .
C2 C3 1.483(17) .
C2 C3A 1.494(16) .
C2 H2 1.0000 .
C2 H2A 1.0000 .
C3 H3A 0.9800 .
C3 H3B 0.9800 .
C3 H3C 0.9800 .
C4 H4A 0.9800 .
C4 H4B 0.9800 .
C4 H4C 0.9800 .
C3A H3A1 0.9800 .
C3A H3A2 0.9800 .
C3A H3A3 0.9800 .
C4A H4A1 0.9800 .
C4A H4A2 0.9800 .
C4A H4A3 0.9800 .
C5 O3 1.254(12) .
C5 O4 1.259(13) .
C5 C6 1.486(16) .
C6 C7 1.48(2) .
C6 C8 1.501(18) .
C6 H6 1.0000 .
C7 H7A 0.9800 .
C7 H7B 0.9800 .
C7 H7C 0.9800 .
C8 H8A 0.9800 .
C8 H8B 0.9800 .
C8 H8C 0.9800 .
C9 C10 1.350(15) .
C9 N1 1.454(11) .
C9 H9A 0.9900 .
C9 H9B 0.9900 .
C10 O5 1.424(12) .
C10 H10A 0.9900 .
C10 H10B 0.9900 .
C11 N1 1.484(10) .
C11 C12 1.517(11) .
C11 H11A 0.9900 .
C11 H11B 0.9900 .
C12 O6 1.409(9) .
C12 H12A 0.9900 .
C12 H12B 0.9900 .
C13 N1 1.480(10) .
C13 C14 1.505(12) .
C13 H13A 0.9900 .
C13 H13B 0.9900 .
C14 O7 1.420(9) .
C14 H14A 0.9900 .
C14 H14B 0.9900 .
C15 C16 1.500(11) .
C15 N2 1.502(10) .
C15 H15A 0.9900 .
C15 H15B 0.9900 .
C16 O8 1.418(9) .
C16 H16A 0.9900 .
C16 H16B 0.9900 .
C17 N2 1.480(10) .
C17 C18 1.507(11) .
C17 H17A 0.9900 .
C17 H17B 0.9900 .
C18 O9 1.424(9) .
C18 H18A 0.9900 .
C18 H18B 0.9900 .
C19 N2 1.478(10) .
C19 C20 1.516(12) .
C19 H19A 0.9900 .
C19 H19B 0.9900 .
C20 O10 1.396(12) .
C20 H20A 0.9900 .
C20 H20B 0.9900 .
C21 N3 1.488(10) .
C21 C22 1.527(11) .
C21 H21A 0.9900 .
C21 H21B 0.9900 .
C22 O11 1.413(9) .
C22 H22A 0.9900 .
C22 H22B 0.9900 .
C23 N3 1.483(10) .
C23 C24 1.531(11) .
C23 H23A 0.9900 .
C23 H23B 0.9900 .
C24 O12 1.403(9) .
C24 H24A 0.9900 .
C24 H24B 0.9900 .
C25 N3 1.478(10) .
C25 C26 1.519(11) .
C25 H25A 0.9900 .
C25 H25B 0.9900 .
C26 O13 1.411(9) .
C26 H26A 0.9900 .
C26 H26B 0.9900 .
C27 N4 1.500(10) .
C27 C28 1.514(11) .
C27 H27A 0.9900 .
C27 H27B 0.9900 .
C28 O14 1.419(9) .
C28 H28A 0.9900 .
C28 H28B 0.9900 .
C29 N4 1.497(10) .
C29 C30 1.509(11) .
C29 H29A 0.9900 .
C29 H29B 0.9900 .
C30 O15 1.421(9) .
C30 H30A 0.9900 .
C30 H30B 0.9900 .
C31 N4 1.490(10) .
C31 C32 1.502(11) .
C31 H31A 0.9900 .
C31 H31B 0.9900 .
C32 O16 1.439(9) .
C32 H32A 0.9900 .
C32 H32B 0.9900 .
N5 N6 1.205(9) .
N6 N7 1.140(10) .
O5 H5 0.9934 .
O6 Fe3 1.970(5) 14_455
O10 H10 0.8400 .
O15 Sm1 2.373(5) 15
O16 H16 0.8401 .
O1M C1M 1.28(2) .
O1M H1M 0.8400 .
C1M H1M1 0.9800 .
C1M H1M2 0.9800 .
C1M H1M3 0.9800 .
N1A C1A 1.120(17) .
C1A C2A 1.47(3) .
C2A H2A1 0.9800 .
C2A H2A2 0.9800 .
C2A H2A3 0.9800 .
O2M C2M 1.306(19) .
O2M H2M 0.8400 .
C2M H2M1 0.9800 .
C2M H2M2 0.9800 .
C2M H2M3 0.9800 .
O3M C3M 1.327(17) .
O3M H3M 0.8400 .
C3M H3M1 0.9800 .
C3M H3M2 0.9800 .
C3M H3M3 0.9800 .
O4M C4M 1.35(2) .
O4M H4M 0.8400 .
C4M H4M1 0.9800 .
C4M H4M2 0.9800 .
C4M H4M3 0.9800 .

loop_
_geom_hbond_atom_site_label_D
_geom_hbond_atom_site_label_H
_geom_hbond_atom_site_label_A
_geom_hbond_distance_DH
_geom_hbond_distance_HA
_geom_hbond_distance_DA
_geom_hbond_angle_DHA
_geom_hbond_site_symmetry_A
O5 H5 O4 0.99 1.60 2.561(10) 160.7 .
O10 H10 O4M 0.84 2.18 2.97(4) 157.1 11_566
O10 H10 O11W 0.84 1.89 2.64(5) 147.2 .
O10 H10 O12W 0.84 2.57 3.33(5) 150.4 11_566
O16 H16 O13 0.84 1.79 2.625(8) 176.3 15
O1M H1M O16 0.84 1.92 2.718(11) 157.7 .
C2A H2A1 O2W 0.98 2.63 3.48(6) 145.3 .
O4M H4M O4 0.84 2.18 2.74(4) 124.0 4_445
